data_7222117
loop_
_publ_author_name
'Zou, Yang'
'Chen, Jing'
'Li, Yuan-Yuan'
'Li, Li'
'Liu, Jian-Lan'
'Ren, Xiaoming'

_publ_section_title
;
 Three Zn(II)/Cd(II)/Mn(II) Coordination Polymers Based on a 2-Hydroxy-N-(
 1H-tetrazol-5-yl) Benzamide Ligand: Structures, Magnetic and
 Photoluminescence Properties
;
_journal_name_full 'RSC Adv.'
_journal_paper_doi 10.1039/C5RA14948G
_journal_year 2015
_chemical_formula_moiety '0.5(C32 H24 Cd2 N20 O8)'
_chemical_formula_sum 'C16 H12 Cd N10 O4'
_chemical_formula_weight 520.76
_chemical_name_systematic
;
 ? 
;
_space_group_crystal_system monoclinic
_space_group_IT_number 15
_space_group_name_Hall '-C 2yc'
_space_group_name_H-M_alt 'C 1 2/c 1'
_symmetry_space_group_name_Hall '-C 2yc'
_symmetry_space_group_name_H-M 'C 1 2/c 1'
_atom_sites_solution_hydrogens geom
_audit_creation_date 2015-08-30
_audit_creation_method
;
Olex2 1.2-beta
(compiled 2015.08.17 svn.r3210 for OlexSys, GUI svn.r5083)
;
_audit_update_record
;
2015-08-30 deposited with the CCDC.
2015-09-11 downloaded from the CCDC.
;
_cell_angle_alpha 90
_cell_angle_beta 93.230(10)
_cell_angle_gamma 90
_cell_formula_units_Z 4
_cell_length_a 21.091(9)
_cell_length_b 14.402(7)
_cell_length_c 7.062(3)
_cell_measurement_reflns_used 2376
_cell_measurement_temperature 296(2)
_cell_measurement_theta_max 28.60
_cell_measurement_theta_min 1.93
_cell_volume 2141.7(17)
_computing_cell_refinement 'Bruker XSCANS'
_computing_data_collection 'Bruker XSCANS'
_computing_data_reduction 'Bruker SHELXTL'
_computing_molecular_graphics 'Olex2 (Dolomanov et al., 2009)'
_computing_publication_material 'Olex2 (Dolomanov et al., 2009)'
_computing_structure_refinement 'ShelXL (Sheldrick, 2015)'
_computing_structure_solution 'Bruker SHELXTL'
_diffrn_ambient_temperature 296.15
_diffrn_measured_fraction_theta_full 0.998
_diffrn_measured_fraction_theta_max 0.971
_diffrn_measurement_device_type 'CCD area detector'
_diffrn_measurement_method 'phi and omega scans'
_diffrn_radiation_monochromator graphite
_diffrn_radiation_type MoK\a
_diffrn_radiation_wavelength 0.71073
_diffrn_reflns_av_R_equivalents 0.0290
_diffrn_reflns_av_unetI/netI 0.0382
_diffrn_reflns_laue_measured_fraction_full 0.998
_diffrn_reflns_laue_measured_fraction_max 0.971
_diffrn_reflns_limit_h_max 17
_diffrn_reflns_limit_h_min -27
_diffrn_reflns_limit_k_max 19
_diffrn_reflns_limit_k_min -18
_diffrn_reflns_limit_l_max 9
_diffrn_reflns_limit_l_min -9
_diffrn_reflns_number 6837
_diffrn_reflns_point_group_measured_fraction_full 0.998
_diffrn_reflns_point_group_measured_fraction_max 0.971
_diffrn_reflns_theta_full 25.242
_diffrn_reflns_theta_max 28.598
_diffrn_reflns_theta_min 1.934
_exptl_absorpt_coefficient_mu 1.064
_exptl_absorpt_correction_T_max 0.8829
_exptl_absorpt_correction_T_min 0.8482
_exptl_absorpt_correction_type none
_exptl_crystal_colour colorless
_exptl_crystal_density_diffrn 1.615
_exptl_crystal_density_method 'not measured'
_exptl_crystal_description block
_exptl_crystal_F_000 1032
_exptl_crystal_preparation Luminescent
_exptl_crystal_size_max 0.16
_exptl_crystal_size_mid 0.15
_exptl_crystal_size_min 0.12
_platon_squeeze_details
;
;
_refine_diff_density_max 0.488
_refine_diff_density_min -0.310
_refine_diff_density_rms 0.079
_refine_ls_extinction_method none
_refine_ls_goodness_of_fit_ref 1.113
_refine_ls_hydrogen_treatment constr
_refine_ls_matrix_type full
_refine_ls_number_parameters 142
_refine_ls_number_reflns 2667
_refine_ls_number_restraints 0
_refine_ls_restrained_S_all 1.113
_refine_ls_R_factor_all 0.0331
_refine_ls_R_factor_gt 0.0284
_refine_ls_shift/su_max 0.001
_refine_ls_shift/su_mean 0.000
_refine_ls_structure_factor_coef Fsqd
_refine_ls_weighting_details 'w=1/[\s^2^(Fo^2^)+(0.0255P)^2^+2.9712P] where P=(Fo^2^+2Fc^2^)/3'
_refine_ls_weighting_scheme calc
_refine_ls_wR_factor_gt 0.0727
_refine_ls_wR_factor_ref 0.0750
_reflns_Friedel_coverage 0.000
_reflns_number_gt 2376
_reflns_number_total 2667
_reflns_threshold_expression 'I > 2\s(I)'
_cod_data_source_file c5ra14948g2.cif
_cod_data_source_block 13-1-cc2
_cod_database_code 7222117
_shelxl_version_number 2014-3
_shelx_space_group_comment
;
The symmetry employed for this shelxl refinement is uniquely defined
by the following loop, which should always be used as a source of
symmetry information in preference to the above space-group names.
They are only intended as comments.
;
_shelx_estimated_absorpt_t_max 0.883
_shelx_estimated_absorpt_t_min 0.848
_olex2_refinement_description
;
1. Fixed Uiso
 At 1.2 times of:
  All C(H) groups
 At 1.5 times of:
  All N(H) groups, All O(H) groups
2.a Aromatic/amide H refined with riding coordinates:
 N1(H1), C3(H3), C4(H4), C5(H5), C6(H6)
2.b Idealised tetrahedral OH refined as rotating group:
 O1(H1A)
;
_olex2_submission_special_instructions 'No special instructions were received'

loop_
_space_group_symop_operation_xyz
'x, y, z'
'-x, y, -z+1/2'
'x+1/2, y+1/2, z'
'-x+1/2, y+1/2, -z+1/2'
'-x, -y, -z'
'x, -y, z-1/2'
'-x+1/2, -y+1/2, -z'
'x+1/2, -y+1/2, z-1/2'

loop_
_atom_site_label
_atom_site_type_symbol
_atom_site_fract_x
_atom_site_fract_y
_atom_site_fract_z
_atom_site_U_iso_or_equiv
_atom_site_adp_type
_atom_site_occupancy
_atom_site_site_symmetry_order
_atom_site_calc_flag
_atom_site_refinement_flags_posn
_atom_site_refinement_flags_adp
_atom_site_refinement_flags_occupancy
Cd1 Cd 1.0000 0.42047(2) 0.7500 0.02690(9) Uani 1 2 d S T P
N1 N 0.86001(12) 0.29141(18) 0.8625(3) 0.0436(6) Uani 1 1 d . . .
H1 H 0.8284 0.2586 0.8957 0.065 Uiso 1 1 calc R . .
N2 N 0.93535(10) 0.40466(15) 0.9914(3) 0.0299(5) Uani 1 1 d . . .
N3 N 0.93085(10) 0.46536(16) 1.1336(3) 0.0326(5) Uani 1 1 d . . .
N4 N 0.87664(12) 0.45566(19) 1.2110(4) 0.0426(6) Uani 1 1 d . . .
N5 N 0.84384(12) 0.3891(2) 1.1198(4) 0.0450(7) Uani 1 1 d . . .
O1 O 0.76877(11) 0.17484(19) 0.7975(3) 0.0579(7) Uani 1 1 d . . .
H1A H 0.7347 0.1483 0.8062 0.087 Uiso 1 1 calc GR . .
O2 O 0.93172(10) 0.30501(15) 0.6404(3) 0.0474(6) Uani 1 1 d . . .
C1 C 0.84613(15) 0.2025(2) 0.5750(4) 0.0394(7) Uani 1 1 d . . .
C2 C 0.78964(15) 0.1609(2) 0.6247(4) 0.0408(7) Uani 1 1 d . . .
C3 C 0.75604(18) 0.1052(2) 0.4947(5) 0.0507(8) Uani 1 1 d . . .
H3 H 0.7179 0.0784 0.5263 0.061 Uiso 1 1 calc R . .
C4 C 0.7785(2) 0.0896(3) 0.3211(5) 0.0658(11) Uani 1 1 d . . .
H4 H 0.7553 0.0526 0.2344 0.079 Uiso 1 1 calc R . .
C5 C 0.8354(2) 0.1279(3) 0.2711(5) 0.0735(13) Uani 1 1 d . . .
H5 H 0.8512 0.1152 0.1536 0.088 Uiso 1 1 calc R . .
C6 C 0.86804(18) 0.1847(3) 0.3981(5) 0.0567(9) Uani 1 1 d . . .
H6 H 0.9058 0.2119 0.3642 0.068 Uiso 1 1 calc R . .
C7 C 0.88337(14) 0.2699(2) 0.6948(4) 0.0374(6) Uani 1 1 d . . .
C8 C 0.88079(13) 0.3598(2) 0.9870(4) 0.0338(6) Uani 1 1 d . . .

loop_
_atom_site_aniso_label
_atom_site_aniso_U_11
_atom_site_aniso_U_22
_atom_site_aniso_U_33
_atom_site_aniso_U_23
_atom_site_aniso_U_13
_atom_site_aniso_U_12
Cd1 0.01993(14) 0.02894(15) 0.03255(16) 0.000 0.00784(10) 0.000
N1 0.0400(14) 0.0548(16) 0.0376(14) -0.0126(11) 0.0153(11) -0.0256(12)
N2 0.0252(11) 0.0353(12) 0.0298(12) -0.0006(9) 0.0058(9) -0.0063(9)
N3 0.0267(11) 0.0405(13) 0.0312(12) -0.0058(10) 0.0065(9) -0.0069(10)
N4 0.0317(13) 0.0551(15) 0.0423(15) -0.0151(12) 0.0138(11) -0.0160(12)
N5 0.0345(13) 0.0603(16) 0.0417(14) -0.0144(12) 0.0155(11) -0.0223(12)
O1 0.0510(14) 0.0802(18) 0.0444(13) -0.0202(12) 0.0186(10) -0.0397(13)
O2 0.0437(12) 0.0534(13) 0.0469(13) -0.0146(10) 0.0192(10) -0.0221(11)
C1 0.0430(17) 0.0424(16) 0.0333(15) -0.0053(12) 0.0065(12) -0.0141(13)
C2 0.0433(17) 0.0448(17) 0.0345(16) -0.0019(12) 0.0045(13) -0.0151(14)
C3 0.056(2) 0.0496(18) 0.0461(19) 0.0002(14) -0.0015(15) -0.0234(16)
C4 0.088(3) 0.066(2) 0.042(2) -0.0110(17) -0.0049(19) -0.030(2)
C5 0.100(3) 0.083(3) 0.039(2) -0.0194(19) 0.018(2) -0.036(3)
C6 0.064(2) 0.065(2) 0.0430(19) -0.0094(16) 0.0180(16) -0.0253(19)
C7 0.0377(16) 0.0391(15) 0.0362(15) -0.0052(12) 0.0085(12) -0.0102(13)
C8 0.0309(14) 0.0403(15) 0.0309(14) -0.0021(11) 0.0080(11) -0.0131(12)

loop_
_atom_type_symbol
_atom_type_description
_atom_type_scat_dispersion_real
_atom_type_scat_dispersion_imag
_atom_type_scat_source
C C 0.0033 0.0016 'International Tables Vol C Tables 4.2.6.8 and 6.1.1.4'
H H 0.0000 0.0000 'International Tables Vol C Tables 4.2.6.8 and 6.1.1.4'
N N 0.0061 0.0033 'International Tables Vol C Tables 4.2.6.8 and 6.1.1.4'
O O 0.0106 0.0060 'International Tables Vol C Tables 4.2.6.8 and 6.1.1.4'
Cd Cd -0.8075 1.2024 'International Tables Vol C Tables 4.2.6.8 and 6.1.1.4'

loop_
_geom_angle_atom_site_label_1
_geom_angle_atom_site_label_2
_geom_angle_atom_site_label_3
_geom_angle
_geom_angle_site_symmetry_1
_geom_angle_site_symmetry_3
N2 Cd1 N2 168.40(11) 2_756 .
N2 Cd1 N3 101.47(8) 2_756 6_565
N2 Cd1 N3 86.82(8) . 6_565
N2 Cd1 N3 86.82(8) 2_756 5_767
N2 Cd1 N3 101.48(8) . 5_767
N2 Cd1 O2 77.76(8) 2_756 2_756
N2 Cd1 O2 93.80(8) 2_756 .
N2 Cd1 O2 93.80(8) . 2_756
N2 Cd1 O2 77.76(8) . .
N3 Cd1 N3 89.62(12) 5_767 6_565
O2 Cd1 N3 91.37(9) . 6_565
O2 Cd1 N3 91.37(9) 2_756 5_767
O2 Cd1 N3 178.71(8) . 5_767
O2 Cd1 N3 178.71(8) 2_756 6_565
O2 Cd1 O2 87.65(13) 2_756 .
C7 N1 H1 116.3 . .
C7 N1 C8 127.5(2) . .
C8 N1 H1 116.3 . .
N3 N2 Cd1 124.95(16) . .
C8 N2 Cd1 126.61(18) . .
C8 N2 N3 103.8(2) . .
N2 N3 Cd1 131.26(16) . 5_767
N4 N3 Cd1 118.50(18) . 5_767
N4 N3 N2 110.2(2) . .
N3 N4 N5 108.7(2) . .
C8 N5 N4 105.2(2) . .
C2 O1 H1A 109.5 . .
C7 O2 Cd1 135.29(19) . .
C2 C1 C7 124.7(3) . .
C6 C1 C2 118.8(3) . .
C6 C1 C7 116.4(3) . .
O1 C2 C1 119.6(3) . .
O1 C2 C3 120.7(3) . .
C3 C2 C1 119.6(3) . .
C2 C3 H3 119.9 . .
C4 C3 C2 120.2(3) . .
C4 C3 H3 119.9 . .
C3 C4 H4 119.5 . .
C3 C4 C5 121.1(3) . .
C5 C4 H4 119.5 . .
C4 C5 H5 120.6 . .
C6 C5 C4 118.8(3) . .
C6 C5 H5 120.6 . .
C1 C6 H6 119.3 . .
C5 C6 C1 121.4(3) . .
C5 C6 H6 119.3 . .
N1 C7 C1 116.4(2) . .
O2 C7 N1 122.5(3) . .
O2 C7 C1 121.1(3) . .
N2 C8 N1 127.7(3) . .
N2 C8 N5 112.1(2) . .
N5 C8 N1 120.2(2) . .

loop_
_geom_bond_atom_site_label_1
_geom_bond_atom_site_label_2
_geom_bond_distance
_geom_bond_site_symmetry_2
Cd1 N2 2.253(2) 2_756
Cd1 N2 2.253(2) .
Cd1 N3 2.318(2) 6_565
Cd1 N3 2.318(2) 5_767
Cd1 O2 2.305(2) 2_756
Cd1 O2 2.305(2) .
N1 H1 0.8600 .
N1 C7 1.344(4) .
N1 C8 1.375(3) .
N2 N3 1.339(3) .
N2 C8 1.319(3) .
N3 Cd1 2.317(2) 5_767
N3 N4 1.302(3) .
N4 N5 1.327(3) .
N5 C8 1.322(4) .
O1 H1A 0.8200 .
O1 C2 1.336(3) .
O2 C7 1.219(3) .
C1 C2 1.396(4) .
C1 C6 1.381(4) .
C1 C7 1.483(4) .
C2 C3 1.384(4) .
C3 H3 0.9300 .
C3 C4 1.357(5) .
C4 H4 0.9300 .
C4 C5 1.383(6) .
C5 H5 0.9300 .
C5 C6 1.371(5) .
C6 H6 0.9300 .

loop_
_platon_squeeze_void_nr
_platon_squeeze_void_average_x
_platon_squeeze_void_average_y
_platon_squeeze_void_average_z
_platon_squeeze_void_volume
_platon_squeeze_void_count_electrons
_platon_squeeze_void_content
1 0.000 0.000 -0.032 218 24 ' '
2 0.500 0.500 -0.043 218 24 ' '
3 0.000 0.308 0.250 6 0 ' '
4 0.500 0.808 0.250 6 0 ' '
5 0.500 0.192 0.750 5 0 ' '
6 0.000 0.692 0.750 5 0 ' '
